data_7017906
loop_
_publ_author_name
'Bhaumik, Chanchal'
'Das, Shyamal'
'Maity, Dinesh'
'Baitalik, Sujoy'

_publ_section_title
;
 Luminescent bis-tridentate ruthenium(ii) and osmium(ii) complexes based
 on terpyridyl-imidazole ligand: synthesis, structural characterization,
 photophysical, electrochemical, and solvent dependence studies.
;
_journal_issue 8
_journal_name_full 'Dalton transactions (Cambridge, England : 2003)'
_journal_page_first 2427
_journal_page_last 2438
_journal_paper_doi 10.1039/c1dt11645b
_journal_volume 41
_journal_year 2012
_chemical_formula_sum 'C72 H50 Cl2 N10 O8 Ru'
_chemical_formula_weight 1355.19
_chemical_name_systematic
;
?
;
_space_group_IT_number 70
_symmetry_cell_setting orthorhombic
_symmetry_space_group_name_Hall '-F 2uv 2vw'
_symmetry_space_group_name_H-M 'F d d d :2'
_atom_sites_solution_hydrogens geom
_atom_sites_solution_primary direct
_atom_sites_solution_secondary difmap
_audit_creation_method SHELXL-97
_cell_angle_alpha 90.00
_cell_angle_beta 90.00
_cell_angle_gamma 90.00
_cell_formula_units_Z 16
_cell_length_a 23.6887(17)
_cell_length_b 36.416(4)
_cell_length_c 38.285(3)
_cell_measurement_reflns_used 9864
_cell_measurement_temperature 293(2)
_cell_measurement_theta_max 19.23
_cell_measurement_theta_min 2.47
_cell_volume 33026(5)
_computing_cell_refinement 'Bruker SMART'
_computing_data_collection 'Bruker SMART'
_computing_data_reduction 'Bruker SAINT'
_computing_molecular_graphics 'Bruker SHELXTL'
_computing_publication_material 'Bruker SHELXTL'
_computing_structure_refinement 'SHELXL-97 (Sheldrick, 1997)'
_computing_structure_solution 'Bruker SHELXTL'
_diffrn_ambient_temperature 293(2)
_diffrn_measured_fraction_theta_full 0.997
_diffrn_measured_fraction_theta_max 0.997
_diffrn_measurement_device_type 'CCD area detector'
_diffrn_measurement_method 'phi and omega scans'
_diffrn_radiation_monochromator graphite
_diffrn_radiation_source 'fine-focus sealed tube'
_diffrn_radiation_type MoK\a
_diffrn_radiation_wavelength 0.71073
_diffrn_reflns_av_R_equivalents 0.0968
_diffrn_reflns_av_sigmaI/netI 0.0493
_diffrn_reflns_limit_h_max 27
_diffrn_reflns_limit_h_min -28
_diffrn_reflns_limit_k_max 43
_diffrn_reflns_limit_k_min -43
_diffrn_reflns_limit_l_max 44
_diffrn_reflns_limit_l_min -45
_diffrn_reflns_number 94008
_diffrn_reflns_theta_full 25.06
_diffrn_reflns_theta_max 25.06
_diffrn_reflns_theta_min 1.16
_diffrn_standards_decay_% <1
_exptl_absorpt_coefficient_mu 0.306
_exptl_absorpt_correction_T_max 0.9139
_exptl_absorpt_correction_T_min 0.8721
_exptl_absorpt_correction_type multi-scan
_exptl_absorpt_process_details 'SADABS (Sheldrick, 1997)'
_exptl_crystal_colour red
_exptl_crystal_density_diffrn 1.090
_exptl_crystal_density_method 'not measured'
_exptl_crystal_description prism
_exptl_crystal_F_000 11104
_exptl_crystal_size_max 0.46
_exptl_crystal_size_mid 0.38
_exptl_crystal_size_min 0.30
_platon_squeeze_details
;
;
_refine_diff_density_max 0.697
_refine_diff_density_min -0.280
_refine_diff_density_rms 0.059
_refine_ls_extinction_method none
_refine_ls_goodness_of_fit_ref 0.757
_refine_ls_hydrogen_treatment constr
_refine_ls_matrix_type fullcycle
_refine_ls_number_parameters 429
_refine_ls_number_reflns 7302
_refine_ls_number_restraints 0
_refine_ls_restrained_S_all 0.757
_refine_ls_R_factor_all 0.1015
_refine_ls_R_factor_gt 0.0603
_refine_ls_shift/su_max 0.001
_refine_ls_shift/su_mean 0.000
_refine_ls_structure_factor_coef Fsqd
_refine_ls_weighting_details 'calc w=1/[\s^2^(Fo^2^)+(0.2000P)^2^+0.0000P] where P=(Fo^2^+2Fc^2^)/3'
_refine_ls_weighting_scheme calc
_refine_ls_wR_factor_gt 0.1818
_refine_ls_wR_factor_ref 0.2186
_reflns_number_gt 4531
_reflns_number_total 7302
_reflns_threshold_expression >2sigma(I)
_cod_data_source_file c1dt11645b.txt
_cod_data_source_block sbtru
_cod_depositor_comments
;
The following automatic conversions were performed:

'_symmetry_cell_setting' value 'Orthorhombic' changed to
'orthorhombic' according to
/home/saulius/struct/CIF-dictionaries/cif_core.dic dictionary named
'cif_core.dic' version 2.4.1 from 2010-06-29.

Automatic conversion script
Id: cif_fix_values 1715 2011-07-08 13:25:40Z adriana 
;
_cod_original_cell_volume 33027(5)
_cod_original_sg_symbol_H-M 'Fddd '
_cod_database_code 7017906

loop_
_symmetry_equiv_pos_as_xyz
'x, y, z'
'-x+3/4, -y+3/4, z'
'-x+3/4, y, -z+3/4'
'x, -y+3/4, -z+3/4'
'x, y+1/2, z+1/2'
'-x+3/4, -y+5/4, z+1/2'
'-x+3/4, y+1/2, -z+5/4'
'x, -y+5/4, -z+5/4'
'x+1/2, y, z+1/2'
'-x+5/4, -y+3/4, z+1/2'
'-x+5/4, y, -z+5/4'
'x+1/2, -y+3/4, -z+5/4'
'x+1/2, y+1/2, z'
'-x+5/4, -y+5/4, z'
'-x+5/4, y+1/2, -z+3/4'
'x+1/2, -y+5/4, -z+3/4'
'-x, -y, -z'
'x-3/4, y-3/4, -z'
'x-3/4, -y, z-3/4'
'-x, y-3/4, z-3/4'
'-x, -y+1/2, -z+1/2'
'x-3/4, y-1/4, -z+1/2'
'x-3/4, -y+1/2, z-1/4'
'-x, y-1/4, z-1/4'
'-x+1/2, -y, -z+1/2'
'x-1/4, y-3/4, -z+1/2'
'x-1/4, -y, z-1/4'
'-x+1/2, y-3/4, z-1/4'
'-x+1/2, -y+1/2, -z'
'x-1/4, y-1/4, -z'
'x-1/4, -y+1/2, z-3/4'
'-x+1/2, y-1/4, z-3/4'

loop_
_atom_site_label
_atom_site_type_symbol
_atom_site_fract_x
_atom_site_fract_y
_atom_site_fract_z
_atom_site_U_iso_or_equiv
_atom_site_adp_type
_atom_site_occupancy
_atom_site_symmetry_multiplicity
_atom_site_calc_flag
_atom_site_refinement_flags
Ru1 Ru -0.1250 0.3750 0.013503(11) 0.05824(17) Uani 1 2 d S
C1 C -0.18351(19) 0.42072(13) -0.04316(11) 0.0733(11) Uani 1 1 d .
H1 H -0.2155 0.4067 -0.0386 0.088 Uiso 1 1 calc R
C2 C -0.1861(2) 0.44659(14) -0.06907(14) 0.0898(15) Uani 1 1 d .
H2 H -0.2191 0.4496 -0.0819 0.108 Uiso 1 1 calc R
C3 C -0.1399(2) 0.46799(15) -0.07596(13) 0.0866(14) Uani 1 1 d .
H3 H -0.1409 0.4856 -0.0935 0.104 Uiso 1 1 calc R
C4 C -0.0913(2) 0.46267(12) -0.05598(12) 0.0763(12) Uani 1 1 d .
H4 H -0.0596 0.4772 -0.0597 0.092 Uiso 1 1 calc R
C5 C -0.09053(18) 0.43585(11) -0.03092(10) 0.0624(10) Uani 1 1 d .
C6 C -0.1052(2) 0.31967(12) 0.07261(12) 0.0753(12) Uani 1 1 d .
H6 H -0.1418 0.3115 0.0686 0.090 Uiso 1 1 calc R
C7 C -0.0750(2) 0.30473(15) 0.09961(13) 0.0928(16) Uani 1 1 d .
H7 H -0.0910 0.2864 0.1134 0.111 Uiso 1 1 calc R
C8 C -0.0217(2) 0.31667(16) 0.10632(14) 0.1000(17) Uani 1 1 d .
H8 H -0.0013 0.3070 0.1249 0.120 Uiso 1 1 calc R
C9 C 0.0015(2) 0.34329(14) 0.08515(12) 0.0851(14) Uani 1 1 d .
H9 H 0.0382 0.3514 0.0891 0.102 Uiso 1 1 calc R
C10 C -0.02951(16) 0.35773(11) 0.05829(10) 0.0609(10) Uani 1 1 d .
C11 C -0.00999(17) 0.38755(11) 0.03478(10) 0.0595(10) Uani 1 1 d .
C12 C 0.04298(18) 0.40276(11) 0.03419(10) 0.0660(11) Uani 1 1 d .
H12 H 0.0713 0.3934 0.0485 0.079 Uiso 1 1 calc R
C13 C 0.05426(17) 0.43224(11) 0.01207(10) 0.0623(10) Uani 1 1 d .
C14 C 0.01084(19) 0.44446(11) -0.00927(10) 0.0665(11) Uani 1 1 d .
H14 H 0.0168 0.4644 -0.0240 0.080 Uiso 1 1 calc R
C15 C -0.04104(17) 0.42739(10) -0.00891(9) 0.0550(9) Uani 1 1 d .
C16 C 0.11096(18) 0.44986(12) 0.01219(11) 0.0675(11) Uani 1 1 d .
C17 C 0.12921(19) 0.47307(16) -0.01508(12) 0.0822(14) Uani 1 1 d .
H17 H 0.1055 0.4776 -0.0340 0.099 Uiso 1 1 calc R
C18 C 0.1818(2) 0.48912(16) -0.01398(13) 0.0895(15) Uani 1 1 d .
H18 H 0.1927 0.5044 -0.0322 0.107 Uiso 1 1 calc R
C19 C 0.2189(2) 0.48333(13) 0.01318(13) 0.0785(13) Uani 1 1 d .
C20 C 0.2006(2) 0.46019(14) 0.04025(14) 0.0904(15) Uani 1 1 d .
H20 H 0.2242 0.4559 0.0592 0.108 Uiso 1 1 calc R
C21 C 0.1484(2) 0.44387(13) 0.03906(12) 0.0831(13) Uani 1 1 d .
H21 H 0.1379 0.4282 0.0571 0.100 Uiso 1 1 calc R
C22 C 0.2730(2) 0.50193(14) 0.01441(14) 0.0832(14) Uani 1 1 d .
C23 C 0.3453(2) 0.53339(17) 0.00129(17) 0.0974(16) Uani 1 1 d .
C24 C 0.3560(2) 0.52054(15) 0.03414(17) 0.0944(16) Uani 1 1 d .
C25 C 0.3820(2) 0.55843(17) -0.0200(2) 0.0969(17) Uani 1 1 d .
C26 C 0.3777(2) 0.5579(2) -0.0552(2) 0.123(2) Uani 1 1 d .
H26 H 0.3521 0.5420 -0.0656 0.147 Uiso 1 1 calc R
C27 C 0.4106(3) 0.5807(2) -0.0764(2) 0.143(3) Uani 1 1 d .
H27 H 0.4071 0.5800 -0.1006 0.171 Uiso 1 1 calc R
C28 C 0.4201(3) 0.5822(2) -0.0059(2) 0.141(3) Uani 1 1 d .
H28 H 0.4231 0.5836 0.0183 0.169 Uiso 1 1 calc R
C29 C 0.4043(3) 0.52176(16) 0.0579(2) 0.1057(19) Uani 1 1 d .
C30 C 0.4482(4) 0.6042(2) -0.0607(3) 0.153(4) Uani 1 1 d .
H30 H 0.4695 0.6202 -0.0743 0.183 Uiso 1 1 calc R
C31 C 0.4544(4) 0.6043(3) -0.0261(3) 0.164(4) Uani 1 1 d .
H31 H 0.4816 0.6191 -0.0157 0.197 Uiso 1 1 calc R
C32 C 0.4567(3) 0.5099(2) 0.0468(3) 0.168(3) Uani 1 1 d .
H32 H 0.4605 0.5002 0.0244 0.201 Uiso 1 1 calc R
C33 C 0.3987(4) 0.5326(2) 0.0922(3) 0.147(3) Uani 1 1 d .
H33 H 0.3635 0.5391 0.1010 0.177 Uiso 1 1 calc R
C36 C 0.4472(5) 0.5338(3) 0.1140(3) 0.181(4) Uani 1 1 d .
H36 H 0.4429 0.5411 0.1371 0.217 Uiso 1 1 calc R
C37 C 0.5048(4) 0.5122(4) 0.0686(4) 0.201(6) Uani 1 1 d .
H37 H 0.5401 0.5053 0.0601 0.241 Uiso 1 1 calc R
C38 C 0.4991(6) 0.5247(4) 0.1026(4) 0.196(6) Uani 1 1 d .
H38 H 0.5303 0.5267 0.1172 0.235 Uiso 1 1 calc R
Cl2 Cl 0.74272(7) 0.52836(5) 0.85946(4) 0.1052(5) Uani 1 1 d .
N1 N -0.13753(14) 0.41465(9) -0.02418(8) 0.0631(8) Uani 1 1 d .
N2 N -0.08347(14) 0.34590(8) 0.05169(8) 0.0596(8) Uani 1 1 d .
N3 N -0.05063(13) 0.39944(8) 0.01347(7) 0.0542(7) Uani 1 1 d .
N4 N 0.29462(19) 0.52267(12) -0.01046(12) 0.0940(13) Uani 1 1 d .
N5 N 0.30849(18) 0.50039(12) 0.04217(13) 0.0941(12) Uani 1 1 d .
H5 H 0.3024 0.4889 0.0614 0.113 Uiso 1 1 calc R
O1 O 0.72338(19) 0.52021(15) 0.82570(11) 0.1346(16) Uani 1 1 d .
O2 O 0.7081(3) 0.5261(3) 0.88527(16) 0.255(5) Uani 1 1 d .
O3 O 0.7368(4) 0.5687(2) 0.8634(2) 0.183(4) Uani 0.70 1 d P
O4 O 0.8009(3) 0.5275(3) 0.8607(2) 0.143(3) Uani 0.70 1 d P
O3A O 0.7652(11) 0.4980(7) 0.8717(3) 0.386(18) Uani 0.60 1 d P

loop_
_atom_site_aniso_label
_atom_site_aniso_U_11
_atom_site_aniso_U_22
_atom_site_aniso_U_33
_atom_site_aniso_U_23
_atom_site_aniso_U_13
_atom_site_aniso_U_12
Ru1 0.0585(3) 0.0603(3) 0.0559(3) 0.000 0.000 -0.0052(2)
C1 0.066(3) 0.079(3) 0.075(3) 0.002(2) -0.001(2) 0.000(2)
C2 0.087(4) 0.091(3) 0.092(3) 0.020(3) -0.015(3) 0.010(3)
C3 0.095(4) 0.087(3) 0.079(3) 0.015(3) -0.002(3) 0.002(3)
C4 0.081(3) 0.074(3) 0.074(3) 0.015(2) -0.003(2) -0.002(2)
C5 0.072(3) 0.057(2) 0.058(2) 0.0015(18) 0.009(2) -0.002(2)
C6 0.075(3) 0.070(3) 0.081(3) 0.014(2) -0.007(2) -0.015(2)
C7 0.091(4) 0.100(4) 0.087(3) 0.037(3) -0.008(3) -0.025(3)
C8 0.090(4) 0.112(4) 0.097(4) 0.048(3) -0.019(3) -0.018(3)
C9 0.070(3) 0.097(3) 0.088(3) 0.031(3) -0.010(3) -0.014(3)
C10 0.055(2) 0.069(2) 0.058(2) 0.010(2) 0.0010(18) -0.002(2)
C11 0.057(2) 0.060(2) 0.061(2) 0.0021(18) -0.0022(19) -0.0048(19)
C12 0.065(3) 0.071(3) 0.062(2) 0.006(2) -0.005(2) -0.005(2)
C13 0.056(2) 0.062(2) 0.068(3) 0.004(2) 0.007(2) -0.0037(19)
C14 0.074(3) 0.061(2) 0.065(3) 0.015(2) 0.008(2) -0.002(2)
C15 0.062(3) 0.053(2) 0.049(2) -0.0037(17) 0.0012(17) -0.0018(19)
C16 0.067(3) 0.068(3) 0.067(3) 0.004(2) 0.006(2) -0.005(2)
C17 0.075(3) 0.100(4) 0.072(3) 0.024(3) -0.001(2) -0.015(3)
C18 0.071(3) 0.111(4) 0.086(3) 0.026(3) 0.008(3) -0.019(3)
C19 0.064(3) 0.084(3) 0.087(3) 0.011(3) 0.006(2) -0.004(2)
C20 0.076(3) 0.101(4) 0.094(4) 0.020(3) -0.011(3) -0.025(3)
C21 0.087(3) 0.082(3) 0.081(3) 0.020(3) -0.005(3) -0.022(3)
C22 0.067(3) 0.089(3) 0.093(4) 0.008(3) 0.009(3) -0.014(3)
C23 0.063(3) 0.102(4) 0.127(5) 0.026(4) 0.007(3) -0.012(3)
C24 0.073(3) 0.083(3) 0.127(5) 0.010(3) 0.000(3) -0.017(3)
C25 0.076(4) 0.090(4) 0.126(5) 0.025(4) 0.015(3) 0.000(3)
C26 0.075(4) 0.139(6) 0.154(7) 0.036(5) 0.022(4) -0.014(3)
C27 0.088(5) 0.178(7) 0.162(7) 0.065(6) 0.040(5) 0.009(5)
C28 0.139(6) 0.110(5) 0.173(7) 0.021(5) 0.029(5) -0.037(5)
C29 0.076(4) 0.087(4) 0.154(6) 0.031(4) -0.002(4) -0.019(3)
C30 0.100(6) 0.142(7) 0.217(10) 0.080(7) 0.044(6) -0.003(5)
C31 0.142(7) 0.142(7) 0.209(9) 0.052(7) 0.007(7) -0.056(6)
C32 0.084(5) 0.181(8) 0.239(10) 0.010(7) -0.004(6) 0.010(5)
C33 0.131(6) 0.147(7) 0.164(8) 0.027(6) -0.043(6) -0.044(5)
C36 0.169(9) 0.160(8) 0.214(10) 0.037(7) -0.091(9) -0.049(8)
C37 0.072(6) 0.215(12) 0.317(16) 0.072(13) -0.033(9) 0.014(6)
C38 0.129(9) 0.171(10) 0.288(17) 0.081(12) -0.069(12) -0.032(8)
Cl2 0.0945(11) 0.1489(14) 0.0723(8) 0.0185(9) 0.0027(8) 0.0438(9)
N1 0.071(2) 0.065(2) 0.0537(18) -0.0012(16) -0.0037(16) 0.0025(17)
N2 0.059(2) 0.0592(18) 0.0608(19) 0.0051(15) 0.0006(15) -0.0010(15)
N3 0.0583(19) 0.0533(17) 0.0511(17) -0.0003(14) 0.0002(14) 0.0031(15)
N4 0.074(3) 0.096(3) 0.112(3) 0.018(3) 0.011(2) -0.018(2)
N5 0.076(3) 0.097(3) 0.110(3) 0.021(3) 0.000(3) -0.018(2)
O1 0.128(3) 0.184(4) 0.092(3) -0.018(3) -0.027(2) 0.057(3)
O2 0.203(7) 0.461(15) 0.103(4) -0.005(6) 0.025(4) -0.110(8)
O3 0.251(10) 0.124(6) 0.174(7) -0.024(5) -0.029(7) 0.072(6)
O4 0.065(4) 0.250(10) 0.113(5) -0.031(6) -0.013(3) 0.021(4)
O3A 0.54(3) 0.50(3) 0.121(8) 0.080(13) 0.064(14) 0.43(3)

loop_
_atom_type_symbol
_atom_type_description
_atom_type_scat_dispersion_real
_atom_type_scat_dispersion_imag
_atom_type_scat_source
C C 0.0033 0.0016 'International Tables Vol C Tables 4.2.6.8 and 6.1.1.4'
H H 0.0000 0.0000 'International Tables Vol C Tables 4.2.6.8 and 6.1.1.4'
N N 0.0061 0.0033 'International Tables Vol C Tables 4.2.6.8 and 6.1.1.4'
O O 0.0106 0.0060 'International Tables Vol C Tables 4.2.6.8 and 6.1.1.4'
Cl Cl 0.1484 0.1585 'International Tables Vol C Tables 4.2.6.8 and 6.1.1.4'
Ru Ru -1.2594 0.8363 'International Tables Vol C Tables 4.2.6.8 and 6.1.1.4'

loop_
_geom_angle_atom_site_label_1
_geom_angle_atom_site_label_2
_geom_angle_atom_site_label_3
_geom_angle
_geom_angle_site_symmetry_1
_geom_angle_site_symmetry_3
N3 Ru1 N3 179.9(2) . 2_455
N3 Ru1 N2 101.25(12) . 2_455
N3 Ru1 N2 78.80(12) 2_455 2_455
N3 Ru1 N2 78.80(12) . .
N3 Ru1 N2 101.25(12) 2_455 .
N2 Ru1 N2 89.37(18) 2_455 .
N3 Ru1 N1 79.18(13) . .
N3 Ru1 N1 100.76(13) 2_455 .
N2 Ru1 N1 93.88(13) 2_455 .
N2 Ru1 N1 157.96(13) . .
N3 Ru1 N1 100.76(13) . 2_455
N3 Ru1 N1 79.18(13) 2_455 2_455
N2 Ru1 N1 157.96(13) 2_455 2_455
N2 Ru1 N1 93.88(13) . 2_455
N1 Ru1 N1 91.24(18) . 2_455
N1 C1 C2 123.2(4) . .
C3 C2 C1 119.7(5) . .
C2 C3 C4 118.4(5) . .
C5 C4 C3 119.5(5) . .
C4 C5 N1 121.4(4) . .
C4 C5 C15 124.0(4) . .
N1 C5 C15 114.7(3) . .
N2 C6 C7 122.1(4) . .
C8 C7 C6 120.0(4) . .
C7 C8 C9 119.0(5) . .
C10 C9 C8 119.8(4) . .
C9 C10 N2 121.2(3) . .
C9 C10 C11 124.7(4) . .
N2 C10 C11 114.1(3) . .
N3 C11 C12 121.3(3) . .
N3 C11 C10 112.5(3) . .
C12 C11 C10 126.2(4) . .
C11 C12 C13 119.8(4) . .
C14 C13 C12 117.6(4) . .
C14 C13 C16 122.2(4) . .
C12 C13 C16 120.2(4) . .
C15 C14 C13 120.7(4) . .
N3 C15 C14 119.8(3) . .
N3 C15 C5 112.7(3) . .
C14 C15 C5 127.5(3) . .
C21 C16 C17 116.8(4) . .
C21 C16 C13 121.0(3) . .
C17 C16 C13 122.2(4) . .
C18 C17 C16 120.6(4) . .
C19 C18 C17 122.3(4) . .
C18 C19 C20 117.0(4) . .
C18 C19 C22 121.1(4) . .
C20 C19 C22 121.9(4) . .
C21 C20 C19 120.8(4) . .
C20 C21 C16 122.5(3) . .
N4 C22 N5 110.4(4) . .
N4 C22 C19 126.0(5) . .
N5 C22 C19 123.6(4) . .
N4 C23 C24 112.0(5) . .
N4 C23 C25 120.9(6) . .
C24 C23 C25 127.0(5) . .
C23 C24 N5 103.8(5) . .
C23 C24 C29 134.9(5) . .
N5 C24 C29 121.2(6) . .
C26 C25 C28 116.9(6) . .
C26 C25 C23 119.3(6) . .
C28 C25 C23 123.8(7) . .
C25 C26 C27 121.9(8) . .
C30 C27 C26 118.4(8) . .
C25 C28 C31 122.7(9) . .
C33 C29 C32 118.0(8) . .
C33 C29 C24 121.6(7) . .
C32 C29 C24 120.2(8) . .
C31 C30 C27 120.6(8) . .
C30 C31 C28 119.3(9) . .
C29 C32 C37 121.6(11) . .
C29 C33 C36 119.4(10) . .
C38 C36 C33 122.7(13) . .
C38 C37 C32 119.6(12) . .
C36 C38 C37 118.4(13) . .
O2 Cl2 O3A 86.0(9) . .
O2 Cl2 O4 127.5(5) . .
O3A Cl2 O4 64.1(13) . .
O2 Cl2 O1 119.1(4) . .
O3A Cl2 O1 106.4(10) . .
O4 Cl2 O1 110.7(4) . .
O2 Cl2 O3 85.8(6) . .
O3A Cl2 O3 146.7(13) . .
O4 Cl2 O3 96.4(6) . .
O1 Cl2 O3 105.8(4) . .
C1 N1 C5 117.8(3) . .
C1 N1 Ru1 128.1(2) . .
C5 N1 Ru1 113.99(19) . .
C6 N2 C10 117.9(3) . .
C6 N2 Ru1 127.2(2) . .
C10 N2 Ru1 114.51(18) . .
C11 N3 C15 120.8(2) . .
C11 N3 Ru1 119.83(18) . .
C15 N3 Ru1 119.39(19) . .
C22 N4 C23 105.8(5) . .
C22 N5 C24 108.0(5) . .
Cl2 O2 O3A 47.6(7) . .
Cl2 O4 O3A 55.6(6) . .
Cl2 O3A O4 60.2(11) . .
Cl2 O3A O2 46.4(5) . .
O4 O3A O2 96.0(13) . .

loop_
_geom_bond_atom_site_label_1
_geom_bond_atom_site_label_2
_geom_bond_distance
_geom_bond_site_symmetry_2
Ru1 N3 1.974(3) .
Ru1 N3 1.974(3) 2_455
Ru1 N2 2.056(3) 2_455
Ru1 N2 2.056(3) .
Ru1 N1 2.063(3) .
Ru1 N1 2.063(3) 2_455
C1 N1 1.328(4) .
C1 C2 1.370(6) .
C2 C3 1.369(7) .
C3 C4 1.397(7) .
C4 C5 1.369(6) .
C5 N1 1.379(4) .
C5 C15 1.476(5) .
C6 N2 1.349(4) .
C6 C7 1.369(6) .
C7 C8 1.360(7) .
C8 C9 1.379(6) .
C9 C10 1.369(6) .
C10 N2 1.372(4) .
C10 C11 1.484(5) .
C11 N3 1.334(4) .
C11 C12 1.372(5) .
C12 C13 1.393(5) .
C13 C14 1.387(6) .
C13 C16 1.489(6) .
C14 C15 1.377(5) .
C15 N3 1.350(4) .
C16 C21 1.375(5) .
C16 C17 1.411(6) .
C17 C18 1.377(6) .
C18 C19 1.377(6) .
C19 C20 1.404(6) .
C19 C22 1.451(5) .
C20 C21 1.373(5) .
C22 N4 1.319(6) .
C22 N5 1.356(6) .
C23 N4 1.341(7) .
C23 C24 1.365(8) .
C23 C25 1.499(8) .
C24 N5 1.377(6) .
C24 C29 1.462(9) .
C25 C26 1.353(9) .
C25 C28 1.361(9) .
C26 C27 1.399(9) .
C27 C30 1.373(12) .
C28 C31 1.381(10) .
C29 C33 1.379(10) .
C29 C32 1.381(10) .
C30 C31 1.332(13) .
C32 C37 1.415(14) .
C33 C36 1.421(11) .
C36 C38 1.345(16) .
C37 C38 1.388(17) .
Cl2 O2 1.286(6) .
Cl2 O3A 1.312(14) .
Cl2 O4 1.379(6) .
Cl2 O1 1.403(4) .
Cl2 O3 1.484(8) .
O2 O3A 1.772(15) .
O4 O3A 1.43(3) .

loop_
_platon_squeeze_void_nr
_platon_squeeze_void_average_x
_platon_squeeze_void_average_y
_platon_squeeze_void_average_z
_platon_squeeze_void_volume
_platon_squeeze_void_count_electrons
_platon_squeeze_void_content
1 0.129 0.125 0.125 1322 264 ' '
2 0.379 -0.125 0.375 1322 265 ' '
3 0.629 0.125 0.625 1322 264 ' '
4 0.879 -0.125 0.875 1322 265 ' '
5 0.875 0.098 0.375 24 6 ' '
6 0.375 0.098 0.875 24 6 ' '
7 0.375 0.152 0.375 24 6 ' '
8 0.875 0.152 0.875 24 6 ' '
9 0.871 0.375 0.375 1322 265 ' '
10 0.371 0.375 0.875 1322 265 ' '
11 0.625 0.348 0.125 23 6 ' '
12 0.125 0.348 0.625 23 6 ' '
13 0.125 0.402 0.125 24 6 ' '
14 0.625 0.402 0.625 24 6 ' '
15 0.629 0.625 0.125 1322 264 ' '
16 0.129 0.625 0.625 1322 264 ' '
17 0.375 0.598 0.375 24 6 ' '
18 0.875 0.598 0.875 24 6 ' '
19 0.875 0.652 0.375 24 6 ' '
20 0.375 0.652 0.875 24 6 ' '
21 0.125 0.848 0.125 23 6 ' '
22 0.625 0.848 0.625 23 6 ' '
23 0.625 0.902 0.125 24 6 ' '
24 0.125 0.902 0.625 24 6 ' '
